data_2235120
loop_
_publ_author_name
'Hu, Jun-yi'
'Wu, Gang-gang'
'Xu, Ying-qian'
'Xiao, Guo-yong'
'Lei, Peng'

_publ_section_title
;
 12\a-Hydroxy-3,27-dioxooleanano-28,13-lactone
;
_journal_coeditor_code KP2404
_journal_issue 6
_journal_name_full 'Acta Crystallographica Section E'
_journal_page_first o1586
_journal_paper_doi 10.1107/S1600536812017783
_journal_volume 68
_journal_year 2012
_chemical_formula_iupac 'C30 H44 O5'
_chemical_formula_moiety 'C30 H44 O5'
_chemical_formula_sum 'C30 H44 O5'
_chemical_formula_weight 484.65
_chemical_name_systematic
;
12\a-Hydroxy-3,27-dioxooleanano-28,13-lactone
;
_space_group_IT_number 19
_symmetry_cell_setting orthorhombic
_symmetry_space_group_name_Hall 'P 2ac 2ab'
_symmetry_space_group_name_H-M 'P 21 21 21'
_atom_sites_solution_hydrogens geom
_atom_sites_solution_primary direct
_atom_sites_solution_secondary difmap
_cell_angle_alpha 90.00
_cell_angle_beta 90.00
_cell_angle_gamma 90.00
_cell_formula_units_Z 8
_cell_length_a 12.4457(3)
_cell_length_b 15.5804(4)
_cell_length_c 27.1710(8)
_cell_measurement_reflns_used 11606
_cell_measurement_temperature 113(2)
_cell_measurement_theta_max 27.1
_cell_measurement_theta_min 1.5
_cell_volume 5268.7(2)
_computing_cell_refinement 'CrystalClear (Rigaku, 2007)'
_computing_data_collection 'CrystalClear (Rigaku, 2007)'
_computing_data_reduction 'CrystalClear (Rigaku, 2007)'
_computing_molecular_graphics 'SHELXTL (Sheldrick, 2008)'
_computing_publication_material 'CrystalStructure (Rigaku, 2007)'
_computing_structure_refinement 'SHELXL97 (Sheldrick, 2008)'
_computing_structure_solution 'SHELXS97 (Sheldrick, 2008)'
_diffrn_ambient_temperature 113(2)
_diffrn_detector_area_resol_mean 7.31
_diffrn_measured_fraction_theta_full 0.999
_diffrn_measured_fraction_theta_max 0.999
_diffrn_measurement_device_type 'Rigaku Saturn CCD area-detector'
_diffrn_measurement_method '\f and \w scans'
_diffrn_radiation_monochromator multilayer
_diffrn_radiation_source 'rotating anode'
_diffrn_radiation_type 'Mo K\a'
_diffrn_radiation_wavelength 0.71073
_diffrn_reflns_av_R_equivalents 0.0542
_diffrn_reflns_av_sigmaI/netI 0.0320
_diffrn_reflns_limit_h_max 15
_diffrn_reflns_limit_h_min -15
_diffrn_reflns_limit_k_max 19
_diffrn_reflns_limit_k_min -19
_diffrn_reflns_limit_l_max 32
_diffrn_reflns_limit_l_min -34
_diffrn_reflns_number 46805
_diffrn_reflns_theta_full 27.09
_diffrn_reflns_theta_max 27.09
_diffrn_reflns_theta_min 1.50
_diffrn_standards_decay_% 0
_diffrn_standards_interval_count 0
_diffrn_standards_interval_time 0
_diffrn_standards_number 0
_exptl_absorpt_coefficient_mu 0.081
_exptl_absorpt_correction_T_max 0.9792
_exptl_absorpt_correction_T_min 0.9745
_exptl_absorpt_correction_type multi-scan
_exptl_absorpt_process_details '(CrystalClear; Rigaku, 2007)'
_exptl_crystal_colour colourless
_exptl_crystal_density_diffrn 1.222
_exptl_crystal_density_method 'not measured'
_exptl_crystal_description block
_exptl_crystal_F_000 2112
_exptl_crystal_size_max 0.32
_exptl_crystal_size_mid 0.30
_exptl_crystal_size_min 0.26
_refine_diff_density_max 0.184
_refine_diff_density_min -0.226
_refine_ls_abs_structure_details 'None, Friedel Pairs merged'
_refine_ls_extinction_method none
_refine_ls_goodness_of_fit_ref 1.098
_refine_ls_hydrogen_treatment mixed
_refine_ls_matrix_type full
_refine_ls_number_parameters 649
_refine_ls_number_reflns 6391
_refine_ls_number_restraints 0
_refine_ls_restrained_S_all 1.098
_refine_ls_R_factor_all 0.0444
_refine_ls_R_factor_gt 0.0413
_refine_ls_shift/su_max 0.000
_refine_ls_shift/su_mean 0.000
_refine_ls_structure_factor_coef Fsqd
_refine_ls_weighting_details 'w=1/[\s^2^(Fo^2^)+(0.0492P)^2^+0.7562P] where P=(Fo^2^+2Fc^2^)/3'
_refine_ls_weighting_scheme calc
_refine_ls_wR_factor_gt 0.0937
_refine_ls_wR_factor_ref 0.0952
_reflns_number_gt 6106
_reflns_number_total 6391
_reflns_threshold_expression I>2\s(I)
_cod_data_source_file kp2404.cif
_cod_data_source_block I
_cod_database_code 2235120
_cod_database_fobs_code 2235120

loop_
_symmetry_equiv_pos_as_xyz
'x, y, z'
'x+1/2, -y+1/2, -z'
'-x, y+1/2, -z+1/2'
'-x+1/2, -y, z+1/2'

loop_
_atom_site_type_symbol
_atom_site_label
_atom_site_fract_x
_atom_site_fract_y
_atom_site_fract_z
_atom_site_U_iso_or_equiv
_atom_site_adp_type
_atom_site_calc_flag
_atom_site_refinement_flags
_atom_site_occupancy
_atom_site_symmetry_multiplicity
O O1 0.58097(18) 0.75511(12) 0.07251(8) 0.0470(5) Uani d . 1 1
O O2 0.58149(12) 0.28995(10) 0.04638(6) 0.0201(3) Uani d . 1 1
H H2 0.537(2) 0.3181(17) 0.0285(10) 0.030 Uiso d . 1 1
O O3 0.85004(12) 0.21425(9) 0.02152(5) 0.0187(3) Uani d . 1 1
O O4 0.96348(12) 0.10366(10) 0.01557(6) 0.0285(4) Uani d . 1 1
O O5 0.74482(14) 0.30826(11) 0.17851(6) 0.0293(4) Uani d . 1 1
O O6 0.94971(13) 0.54315(10) 0.28292(6) 0.0263(4) Uani d . 1 1
O O7 0.85259(13) 0.05664(10) 0.26587(5) 0.0204(3) Uani d . 1 1
H H7 0.916(2) 0.0577(16) 0.2496(10) 0.031 Uiso d . 1 1
O O8 0.81857(12) 0.02374(9) 0.39691(5) 0.0188(3) Uani d . 1 1
O O9 0.78339(14) -0.06106(11) 0.46169(6) 0.0287(4) Uani d . 1 1
O O10 0.52822(12) 0.08913(10) 0.29367(6) 0.0258(4) Uani d . 1 1
C C1 0.62798(17) 0.55293(14) 0.01435(9) 0.0225(5) Uani d . 1 1
H H1A 0.6143 0.5266 -0.0182 0.027 Uiso calc R 1 1
H H1B 0.5757 0.5283 0.0379 0.027 Uiso calc R 1 1
C C2 0.6088(2) 0.65032(14) 0.01065(9) 0.0276(5) Uani d . 1 1
H H2A 0.6510 0.6732 -0.0173 0.033 Uiso calc R 1 1
H H2B 0.5319 0.6607 0.0035 0.033 Uiso calc R 1 1
C C3 0.6392(2) 0.69874(14) 0.05659(10) 0.0301(6) Uani d . 1 1
C C4 0.7475(2) 0.67756(14) 0.08065(9) 0.0284(5) Uani d . 1 1
C C5 0.76449(19) 0.57790(14) 0.08003(8) 0.0217(5) Uani d . 1 1
H H5 0.7090 0.5553 0.1033 0.026 Uiso calc R 1 1
C C6 0.8717(2) 0.54981(14) 0.10253(9) 0.0256(5) Uani d . 1 1
H H6A 0.8875 0.5851 0.1319 0.031 Uiso calc R 1 1
H H6B 0.9302 0.5585 0.0784 0.031 Uiso calc R 1 1
C C7 0.86607(19) 0.45489(14) 0.11710(8) 0.0245(5) Uani d . 1 1
H H7A 0.8095 0.4475 0.1424 0.029 Uiso calc R 1 1
H H7B 0.9354 0.4379 0.1320 0.029 Uiso calc R 1 1
C C8 0.84185(17) 0.39469(13) 0.07335(8) 0.0179(4) Uani d . 1 1
C C9 0.74243(17) 0.43067(12) 0.04433(7) 0.0162(4) Uani d . 1 1
H H9 0.6802 0.4233 0.0672 0.019 Uiso calc R 1 1
C C10 0.74303(17) 0.52904(13) 0.03119(7) 0.0177(4) Uani d . 1 1
C C11 0.71794(16) 0.37080(13) 0.00072(7) 0.0170(4) Uani d . 1 1
H H11A 0.6616 0.3968 -0.0203 0.020 Uiso calc R 1 1
H H11B 0.7834 0.3633 -0.0195 0.020 Uiso calc R 1 1
C C12 0.67976(17) 0.28344(13) 0.01944(8) 0.0165(4) Uani d . 1 1
H H12 0.6681 0.2448 -0.0094 0.020 Uiso calc R 1 1
C C13 0.76031(16) 0.24126(13) 0.05412(7) 0.0157(4) Uani d . 1 1
C C14 0.81068(16) 0.30106(13) 0.09439(8) 0.0172(4) Uani d . 1 1
C C15 0.90918(18) 0.25408(14) 0.11685(9) 0.0238(5) Uani d . 1 1
H H15A 0.9707 0.2596 0.0940 0.029 Uiso calc R 1 1
H H15B 0.9292 0.2826 0.1481 0.029 Uiso calc R 1 1
C C16 0.88884(18) 0.15814(15) 0.12701(9) 0.0249(5) Uani d . 1 1
H H16A 0.8434 0.1526 0.1568 0.030 Uiso calc R 1 1
H H16B 0.9583 0.1297 0.1339 0.030 Uiso calc R 1 1
C C17 0.83308(17) 0.11138(14) 0.08360(8) 0.0201(4) Uani d . 1 1
C C18 0.72330(16) 0.15241(13) 0.07333(8) 0.0166(4) Uani d . 1 1
H H18 0.6938 0.1215 0.0440 0.020 Uiso calc R 1 1
C C19 0.64336(17) 0.13627(13) 0.11489(8) 0.0179(4) Uani d . 1 1
H H19A 0.5729 0.1616 0.1062 0.021 Uiso calc R 1 1
H H19B 0.6691 0.1642 0.1454 0.021 Uiso calc R 1 1
C C20 0.63048(17) 0.03816(14) 0.12369(8) 0.0204(4) Uani d . 1 1
C C21 0.74144(19) -0.00440(15) 0.13175(9) 0.0252(5) Uani d . 1 1
H H21A 0.7711 0.0157 0.1635 0.030 Uiso calc R 1 1
H H21B 0.7314 -0.0673 0.1342 0.030 Uiso calc R 1 1
C C22 0.82348(19) 0.01443(14) 0.09095(9) 0.0263(5) Uani d . 1 1
H H22A 0.8943 -0.0097 0.1001 0.032 Uiso calc R 1 1
H H22B 0.8001 -0.0130 0.0599 0.032 Uiso calc R 1 1
C C23 0.7453(3) 0.70955(16) 0.13443(10) 0.0451(8) Uani d . 1 1
H H23A 0.7281 0.7709 0.1350 0.068 Uiso calc R 1 1
H H23B 0.8159 0.7003 0.1495 0.068 Uiso calc R 1 1
H H23C 0.6906 0.6778 0.1529 0.068 Uiso calc R 1 1
C C24 0.8352(2) 0.72879(16) 0.05322(10) 0.0329(6) Uani d . 1 1
H H24A 0.8312 0.7162 0.0179 0.049 Uiso calc R 1 1
H H24B 0.9061 0.7123 0.0658 0.049 Uiso calc R 1 1
H H24C 0.8239 0.7903 0.0586 0.049 Uiso calc R 1 1
C C25 0.82047(17) 0.55160(14) -0.01128(8) 0.0211(4) Uani d . 1 1
H H25A 0.8205 0.5050 -0.0355 0.032 Uiso calc R 1 1
H H25B 0.8932 0.5593 0.0018 0.032 Uiso calc R 1 1
H H25C 0.7968 0.6049 -0.0271 0.032 Uiso calc R 1 1
C C26 0.94445(17) 0.39040(15) 0.04132(9) 0.0235(5) Uani d . 1 1
H H26A 0.9582 0.4469 0.0267 0.035 Uiso calc R 1 1
H H26B 0.9344 0.3480 0.0151 0.035 Uiso calc R 1 1
H H26C 1.0057 0.3737 0.0619 0.035 Uiso calc R 1 1
C C27 0.72566(19) 0.31387(13) 0.13495(8) 0.0201(4) Uani d . 1 1
H H27 0.6542 0.3269 0.1252 0.024 Uiso calc R 1 1
C C28 0.89023(17) 0.13821(14) 0.03740(9) 0.0211(5) Uani d . 1 1
C C29 0.56350(19) 0.02642(16) 0.17039(9) 0.0281(5) Uani d . 1 1
H H29A 0.4922 0.0516 0.1655 0.042 Uiso calc R 1 1
H H29B 0.5993 0.0550 0.1980 0.042 Uiso calc R 1 1
H H29C 0.5561 -0.0349 0.1776 0.042 Uiso calc R 1 1
C C30 0.5710(2) -0.00436(15) 0.08081(9) 0.0256(5) Uani d . 1 1
H H30A 0.5601 -0.0654 0.0881 0.038 Uiso calc R 1 1
H H30B 0.6136 0.0015 0.0507 0.038 Uiso calc R 1 1
H H30C 0.5011 0.0235 0.0762 0.038 Uiso calc R 1 1
C C31 0.93563(18) 0.31539(14) 0.27350(8) 0.0207(5) Uani d . 1 1
H H31A 1.0092 0.3015 0.2848 0.025 Uiso calc R 1 1
H H31B 0.9139 0.2707 0.2496 0.025 Uiso calc R 1 1
C C32 0.93773(19) 0.40317(13) 0.24707(8) 0.0217(5) Uani d . 1 1
H H32A 1.0123 0.4154 0.2365 0.026 Uiso calc R 1 1
H H32B 0.8928 0.3994 0.2171 0.026 Uiso calc R 1 1
C C33 0.89835(17) 0.47677(13) 0.27798(8) 0.0194(4) Uani d . 1 1
C C34 0.78608(17) 0.46634(13) 0.29976(8) 0.0189(4) Uani d . 1 1
C C35 0.75950(16) 0.36869(13) 0.30709(8) 0.0166(4) Uani d . 1 1
H H35 0.7315 0.3483 0.2746 0.020 Uiso calc R 1 1
C C36 0.66828(17) 0.35359(13) 0.34393(8) 0.0209(5) Uani d . 1 1
H H36A 0.6068 0.3913 0.3356 0.025 Uiso calc R 1 1
H H36B 0.6932 0.3687 0.3774 0.025 Uiso calc R 1 1
C C37 0.63149(17) 0.25966(13) 0.34323(8) 0.0196(4) Uani d . 1 1
H H37A 0.6046 0.2454 0.3099 0.024 Uiso calc R 1 1
H H37B 0.5712 0.2524 0.3666 0.024 Uiso calc R 1 1
C C38 0.72235(17) 0.19660(13) 0.35705(7) 0.0164(4) Uani d . 1 1
C C39 0.81945(16) 0.21624(13) 0.32225(7) 0.0154(4) Uani d . 1 1
H H39 0.7928 0.2017 0.2886 0.018 Uiso calc R 1 1
C C40 0.85859(16) 0.31201(13) 0.31817(8) 0.0164(4) Uani d . 1 1
C C41 0.91204(16) 0.15334(13) 0.33136(8) 0.0179(4) Uani d . 1 1
H H41A 0.9752 0.1705 0.3115 0.021 Uiso calc R 1 1
H H41B 0.9328 0.1549 0.3665 0.021 Uiso calc R 1 1
C C42 0.87781(16) 0.06313(13) 0.31740(8) 0.0170(4) Uani d . 1 1
H H42 0.9383 0.0229 0.3249 0.020 Uiso calc R 1 1
C C43 0.77906(16) 0.03404(13) 0.34572(7) 0.0159(4) Uani d . 1 1
C C44 0.68267(16) 0.09932(13) 0.34798(7) 0.0157(4) Uani d . 1 1
C C45 0.60343(17) 0.06770(13) 0.38805(8) 0.0190(4) Uani d . 1 1
H H45A 0.6322 0.0836 0.4208 0.023 Uiso calc R 1 1
H H45B 0.5340 0.0978 0.3837 0.023 Uiso calc R 1 1
C C46 0.58308(17) -0.03024(14) 0.38704(8) 0.0203(4) Uani d . 1 1
H H46A 0.5362 -0.0443 0.3587 0.024 Uiso calc R 1 1
H H46B 0.5448 -0.0472 0.4175 0.024 Uiso calc R 1 1
C C47 0.68880(17) -0.08248(13) 0.38292(8) 0.0187(4) Uani d . 1 1
C C48 0.74607(17) -0.05958(13) 0.33453(7) 0.0177(4) Uani d . 1 1
H H48 0.8143 -0.0934 0.3345 0.021 Uiso calc R 1 1
C C49 0.68355(18) -0.08948(13) 0.28927(8) 0.0208(4) Uani d . 1 1
H H49A 0.7240 -0.0745 0.2591 0.025 Uiso calc R 1 1
H H49B 0.6132 -0.0599 0.2880 0.025 Uiso calc R 1 1
C C50 0.66565(19) -0.18817(14) 0.29135(9) 0.0244(5) Uani d . 1 1
C C51 0.6154(2) -0.21427(14) 0.34126(9) 0.0270(5) Uani d . 1 1
H H51A 0.5400 -0.1940 0.3420 0.032 Uiso calc R 1 1
H H51B 0.6139 -0.2777 0.3432 0.032 Uiso calc R 1 1
C C52 0.67319(19) -0.17968(14) 0.38724(9) 0.0247(5) Uani d . 1 1
H H52A 0.6302 -0.1928 0.4169 0.030 Uiso calc R 1 1
H H52B 0.7440 -0.2081 0.3907 0.030 Uiso calc R 1 1
C C53 0.70908(18) 0.50268(14) 0.26005(8) 0.0241(5) Uani d . 1 1
H H53A 0.7244 0.5637 0.2549 0.036 Uiso calc R 1 1
H H53B 0.6346 0.4958 0.2710 0.036 Uiso calc R 1 1
H H53C 0.7196 0.4714 0.2291 0.036 Uiso calc R 1 1
C C54 0.77561(19) 0.52216(14) 0.34640(8) 0.0238(5) Uani d . 1 1
H H54A 0.8234 0.4998 0.3721 0.036 Uiso calc R 1 1
H H54B 0.7012 0.5207 0.3581 0.036 Uiso calc R 1 1
H H54C 0.7957 0.5815 0.3386 0.036 Uiso calc R 1 1
C C55 0.92374(19) 0.34467(15) 0.36309(8) 0.0234(5) Uani d . 1 1
H H55A 0.9649 0.3957 0.3536 0.035 Uiso calc R 1 1
H H55B 0.9732 0.2996 0.3741 0.035 Uiso calc R 1 1
H H55C 0.8744 0.3593 0.3899 0.035 Uiso calc R 1 1
C C56 0.7498(2) 0.21010(14) 0.41173(8) 0.0227(5) Uani d . 1 1
H H56A 0.7843 0.2661 0.4160 0.034 Uiso calc R 1 1
H H56B 0.7988 0.1647 0.4227 0.034 Uiso calc R 1 1
H H56C 0.6837 0.2080 0.4313 0.034 Uiso calc R 1 1
C C57 0.62456(18) 0.09857(13) 0.29812(8) 0.0187(4) Uani d . 1 1
H H57 0.6663 0.1059 0.2692 0.022 Uiso calc R 1 1
C C58 0.76600(18) -0.04329(13) 0.41932(8) 0.0208(4) Uani d . 1 1
C C59 0.5866(2) -0.21247(16) 0.25044(10) 0.0358(6) Uani d . 1 1
H H59A 0.6160 -0.1951 0.2185 0.054 Uiso calc R 1 1
H H59B 0.5179 -0.1832 0.2560 0.054 Uiso calc R 1 1
H H59C 0.5751 -0.2747 0.2507 0.054 Uiso calc R 1 1
C C60 0.7720(2) -0.23523(15) 0.28285(10) 0.0312(6) Uani d . 1 1
H H60A 0.7589 -0.2972 0.2816 0.047 Uiso calc R 1 1
H H60B 0.8216 -0.2223 0.3099 0.047 Uiso calc R 1 1
H H60C 0.8036 -0.2163 0.2516 0.047 Uiso calc R 1 1

loop_
_atom_site_aniso_label
_atom_site_aniso_U_11
_atom_site_aniso_U_22
_atom_site_aniso_U_33
_atom_site_aniso_U_12
_atom_site_aniso_U_13
_atom_site_aniso_U_23
O1 0.0551(13) 0.0287(10) 0.0571(13) 0.0092(9) 0.0241(11) -0.0036(9)
O2 0.0134(7) 0.0236(8) 0.0234(8) 0.0006(6) -0.0006(6) 0.0030(6)
O3 0.0178(7) 0.0174(7) 0.0208(8) 0.0013(6) 0.0064(6) 0.0019(6)
O4 0.0199(8) 0.0227(8) 0.0428(10) 0.0033(6) 0.0124(8) 0.0032(7)
O5 0.0394(10) 0.0310(9) 0.0175(8) -0.0095(8) -0.0004(7) -0.0018(7)
O6 0.0283(9) 0.0209(8) 0.0298(9) -0.0069(7) 0.0069(7) -0.0031(7)
O7 0.0213(8) 0.0233(8) 0.0166(7) 0.0007(6) 0.0041(6) -0.0003(6)
O8 0.0218(7) 0.0194(7) 0.0151(7) -0.0010(6) -0.0020(6) 0.0032(6)
O9 0.0332(9) 0.0328(9) 0.0201(8) -0.0006(8) -0.0014(7) 0.0096(7)
O10 0.0188(8) 0.0247(8) 0.0338(9) -0.0008(6) -0.0039(7) 0.0014(7)
C1 0.0212(10) 0.0185(10) 0.0278(12) -0.0006(9) 0.0013(9) 0.0035(9)
C2 0.0281(12) 0.0206(11) 0.0340(13) 0.0022(9) 0.0061(10) 0.0041(10)
C3 0.0382(14) 0.0152(11) 0.0369(14) -0.0014(10) 0.0175(11) 0.0020(10)
C4 0.0447(15) 0.0177(11) 0.0227(12) -0.0048(10) 0.0050(11) -0.0006(9)
C5 0.0279(11) 0.0190(10) 0.0180(10) -0.0045(9) 0.0040(9) -0.0010(8)
C6 0.0328(12) 0.0224(11) 0.0216(11) -0.0105(10) -0.0024(10) -0.0024(9)
C7 0.0275(12) 0.0235(11) 0.0224(11) -0.0094(9) -0.0078(9) 0.0007(9)
C8 0.0170(10) 0.0178(10) 0.0189(10) -0.0023(8) -0.0024(8) 0.0000(8)
C9 0.0171(10) 0.0166(10) 0.0149(10) -0.0028(8) 0.0006(8) -0.0014(8)
C10 0.0182(10) 0.0163(10) 0.0187(10) -0.0027(8) 0.0040(8) -0.0004(8)
C11 0.0160(9) 0.0183(10) 0.0166(10) 0.0008(8) -0.0022(8) -0.0015(8)
C12 0.0173(10) 0.0159(10) 0.0164(10) 0.0007(8) -0.0005(8) -0.0017(8)
C13 0.0141(9) 0.0177(10) 0.0152(10) 0.0001(8) 0.0027(8) -0.0004(8)
C14 0.0149(10) 0.0200(10) 0.0169(10) -0.0031(8) -0.0020(8) 0.0003(8)
C15 0.0190(11) 0.0259(11) 0.0266(12) -0.0044(9) -0.0063(9) 0.0054(9)
C16 0.0179(11) 0.0258(11) 0.0308(13) -0.0017(9) -0.0055(9) 0.0096(10)
C17 0.0161(10) 0.0204(10) 0.0239(11) 0.0011(8) 0.0018(9) 0.0031(9)
C18 0.0158(10) 0.0161(9) 0.0178(10) -0.0011(8) 0.0002(8) -0.0003(8)
C19 0.0175(10) 0.0212(10) 0.0150(10) -0.0034(8) -0.0002(8) 0.0003(8)
C20 0.0199(10) 0.0218(11) 0.0196(10) -0.0050(9) -0.0001(9) 0.0014(9)
C21 0.0257(11) 0.0206(10) 0.0292(12) -0.0042(9) -0.0026(10) 0.0069(9)
C22 0.0223(11) 0.0190(11) 0.0375(14) 0.0016(9) 0.0031(10) 0.0068(10)
C23 0.082(2) 0.0208(12) 0.0325(14) -0.0022(14) 0.0119(15) -0.0060(11)
C24 0.0432(15) 0.0216(12) 0.0339(14) -0.0113(11) 0.0007(12) 0.0006(10)
C25 0.0232(11) 0.0217(11) 0.0184(10) -0.0021(9) 0.0018(9) 0.0010(9)
C26 0.0161(10) 0.0233(11) 0.0312(13) -0.0022(9) -0.0005(9) 0.0054(10)
C27 0.0256(11) 0.0141(9) 0.0207(11) -0.0046(9) -0.0001(9) -0.0027(8)
C28 0.0180(10) 0.0162(10) 0.0289(12) -0.0006(8) 0.0015(9) 0.0011(9)
C29 0.0289(12) 0.0299(12) 0.0256(12) -0.0106(10) 0.0020(10) 0.0032(10)
C30 0.0281(12) 0.0236(11) 0.0251(12) -0.0086(9) -0.0026(10) -0.0007(9)
C31 0.0197(10) 0.0184(10) 0.0241(11) 0.0005(8) 0.0059(9) 0.0008(9)
C32 0.0256(11) 0.0201(10) 0.0195(11) -0.0014(9) 0.0057(9) 0.0007(9)
C33 0.0231(11) 0.0181(10) 0.0169(10) -0.0001(9) 0.0011(8) 0.0038(8)
C34 0.0232(10) 0.0131(10) 0.0203(10) -0.0007(8) 0.0044(9) 0.0007(8)
C35 0.0173(10) 0.0140(9) 0.0183(10) 0.0011(8) 0.0020(8) 0.0009(8)
C36 0.0208(10) 0.0150(10) 0.0270(12) 0.0020(8) 0.0051(9) -0.0017(9)
C37 0.0164(10) 0.0155(10) 0.0268(12) 0.0014(8) 0.0068(9) -0.0001(9)
C38 0.0174(10) 0.0148(9) 0.0170(10) -0.0011(8) 0.0018(8) -0.0017(8)
C39 0.0136(9) 0.0166(10) 0.0159(10) -0.0005(8) 0.0009(8) -0.0007(8)
C40 0.0163(10) 0.0158(10) 0.0171(10) -0.0004(8) -0.0001(8) -0.0003(8)
C41 0.0149(10) 0.0184(10) 0.0203(11) 0.0002(8) 0.0008(8) 0.0015(8)
C42 0.0150(9) 0.0186(10) 0.0173(10) 0.0019(8) -0.0005(8) 0.0009(8)
C43 0.0158(9) 0.0176(10) 0.0143(9) 0.0009(8) -0.0011(8) 0.0019(8)
C44 0.0174(9) 0.0149(9) 0.0148(10) -0.0002(8) 0.0031(8) -0.0003(8)
C45 0.0192(10) 0.0169(10) 0.0209(11) -0.0002(8) 0.0041(8) 0.0019(8)
C46 0.0202(10) 0.0188(10) 0.0218(11) -0.0005(9) 0.0043(9) 0.0016(9)
C47 0.0211(10) 0.0168(10) 0.0183(10) 0.0005(8) 0.0027(9) 0.0019(8)
C48 0.0189(10) 0.0153(9) 0.0189(10) 0.0014(8) 0.0022(8) 0.0009(8)
C49 0.0248(11) 0.0164(10) 0.0213(11) -0.0020(9) 0.0007(9) -0.0032(9)
C50 0.0275(12) 0.0169(10) 0.0288(12) -0.0033(9) 0.0020(10) -0.0019(9)
C51 0.0306(12) 0.0175(10) 0.0331(13) -0.0048(9) 0.0074(11) 0.0016(10)
C52 0.0253(11) 0.0182(11) 0.0306(13) -0.0013(9) 0.0059(10) 0.0033(9)
C53 0.0267(11) 0.0181(10) 0.0276(12) 0.0015(9) -0.0011(10) 0.0027(9)
C54 0.0278(11) 0.0182(10) 0.0254(11) -0.0023(9) 0.0053(10) -0.0030(9)
C55 0.0253(11) 0.0211(11) 0.0238(12) -0.0037(9) -0.0058(9) 0.0018(9)
C56 0.0317(12) 0.0186(10) 0.0178(10) -0.0038(9) 0.0025(9) -0.0007(8)
C57 0.0217(11) 0.0138(10) 0.0207(11) -0.0001(8) 0.0003(9) -0.0008(8)
C58 0.0220(11) 0.0207(11) 0.0196(11) 0.0039(9) 0.0023(9) 0.0033(9)
C59 0.0450(15) 0.0247(12) 0.0376(14) -0.0110(11) 0.0002(13) -0.0069(11)
C60 0.0365(14) 0.0181(11) 0.0391(14) 0.0009(10) 0.0091(12) -0.0041(10)

loop_
_atom_type_symbol
_atom_type_description
_atom_type_scat_dispersion_real
_atom_type_scat_dispersion_imag
_atom_type_scat_source
C C 0.0033 0.0016
; International Tables
Vol. C, Tables 4.2.6.8 and 6.1.1.4
;
H H 0.0000 0.0000
; International Tables
Vol. C, Tables 4.2.6.8 and 6.1.1.4
;
O O 0.0106 0.0000
; International Tables
Vol. C, Tables 4.2.6.8 and 6.1.1.4
;

loop_
_geom_angle_atom_site_label_1
_geom_angle_atom_site_label_2
_geom_angle_atom_site_label_3
_geom_angle
C12 O2 H2 107.6(18)
C28 O3 C13 109.56(15)
C42 O7 H7 106.5(17)
C58 O8 C43 109.85(15)
C2 C1 C10 113.53(18)
C2 C1 H1A 108.9
C10 C1 H1A 108.9
C2 C1 H1B 108.9
C10 C1 H1B 108.9
H1A C1 H1B 107.7
C3 C2 C1 113.6(2)
C3 C2 H2A 108.8
C1 C2 H2A 108.8
C3 C2 H2B 108.8
C1 C2 H2B 108.8
H2A C2 H2B 107.7
O1 C3 C2 120.4(3)
O1 C3 C4 121.8(2)
C2 C3 C4 117.7(2)
C3 C4 C24 107.71(19)
C3 C4 C23 108.6(2)
C24 C4 C23 107.6(2)
C3 C4 C5 109.11(19)
C24 C4 C5 114.3(2)
C23 C4 C5 109.41(19)
C6 C5 C10 110.54(18)
C6 C5 C4 113.37(19)
C10 C5 C4 118.14(18)
C6 C5 H5 104.4
C10 C5 H5 104.4
C4 C5 H5 104.4
C5 C6 C7 109.83(18)
C5 C6 H6A 109.7
C7 C6 H6A 109.7
C5 C6 H6B 109.7
C7 C6 H6B 109.7
H6A C6 H6B 108.2
C6 C7 C8 113.35(18)
C6 C7 H7A 108.9
C8 C7 H7A 108.9
C6 C7 H7B 108.9
C8 C7 H7B 108.9
H7A C7 H7B 107.7
C7 C8 C26 107.35(17)
C7 C8 C9 108.87(17)
C26 C8 C9 112.54(17)
C7 C8 C14 108.87(16)
C26 C8 C14 111.02(17)
C9 C8 C14 108.12(16)
C11 C9 C8 109.04(16)
C11 C9 C10 114.63(16)
C8 C9 C10 117.24(17)
C11 C9 H9 104.9
C8 C9 H9 104.9
C10 C9 H9 104.9
C25 C10 C1 107.56(17)
C25 C10 C5 114.81(17)
C1 C10 C5 107.07(18)
C25 C10 C9 113.22(17)
C1 C10 C9 107.26(16)
C5 C10 C9 106.52(16)
C12 C11 C9 110.20(16)
C12 C11 H11A 109.6
C9 C11 H11A 109.6
C12 C11 H11B 109.6
C9 C11 H11B 109.6
H11A C11 H11B 108.1
O2 C12 C13 106.06(16)
O2 C12 C11 111.91(16)
C13 C12 C11 112.64(17)
O2 C12 H12 108.7
C13 C12 H12 108.7
C11 C12 H12 108.7
O3 C13 C12 104.34(15)
O3 C13 C18 99.85(15)
C12 C13 C18 113.44(17)
O3 C13 C14 106.49(15)
C12 C13 C14 115.98(17)
C18 C13 C14 114.50(16)
C27 C14 C15 108.79(18)
C27 C14 C13 107.55(16)
C15 C14 C13 108.05(17)
C27 C14 C8 107.53(16)
C15 C14 C8 112.05(16)
C13 C14 C8 112.71(16)
C16 C15 C14 113.45(18)
C16 C15 H15A 108.9
C14 C15 H15A 108.9
C16 C15 H15B 108.9
C14 C15 H15B 108.9
H15A C15 H15B 107.7
C15 C16 C17 113.14(18)
C15 C16 H16A 109.0
C17 C16 H16A 109.0
C15 C16 H16B 109.0
C17 C16 H16B 109.0
H16A C16 H16B 107.8
C28 C17 C22 114.91(19)
C28 C17 C18 98.85(17)
C22 C17 C18 111.47(18)
C28 C17 C16 107.05(17)
C22 C17 C16 113.57(19)
C18 C17 C16 109.96(18)
C19 C18 C17 112.18(17)
C19 C18 C13 126.18(17)
C17 C18 C13 99.71(16)
C19 C18 H18 105.7
C17 C18 H18 105.7
C13 C18 H18 105.7
C18 C19 C20 110.06(17)
C18 C19 H19A 109.6
C20 C19 H19A 109.6
C18 C19 H19B 109.6
C20 C19 H19B 109.6
H19A C19 H19B 108.2
C29 C20 C30 108.42(18)
C29 C20 C21 108.53(18)
C30 C20 C21 110.72(19)
C29 C20 C19 107.54(18)
C30 C20 C19 110.98(18)
C21 C20 C19 110.54(17)
C22 C21 C20 114.17(18)
C22 C21 H21A 108.7
C20 C21 H21A 108.7
C22 C21 H21B 108.7
C20 C21 H21B 108.7
H21A C21 H21B 107.6
C17 C22 C21 109.58(19)
C17 C22 H22A 109.8
C21 C22 H22A 109.8
C17 C22 H22B 109.8
C21 C22 H22B 109.8
H22A C22 H22B 108.2
C4 C23 H23A 109.5
C4 C23 H23B 109.5
H23A C23 H23B 109.5
C4 C23 H23C 109.5
H23A C23 H23C 109.5
H23B C23 H23C 109.5
C4 C24 H24A 109.5
C4 C24 H24B 109.5
H24A C24 H24B 109.5
C4 C24 H24C 109.5
H24A C24 H24C 109.5
H24B C24 H24C 109.5
C10 C25 H25A 109.5
C10 C25 H25B 109.5
H25A C25 H25B 109.5
C10 C25 H25C 109.5
H25A C25 H25C 109.5
H25B C25 H25C 109.5
C8 C26 H26A 109.5
C8 C26 H26B 109.5
H26A C26 H26B 109.5
C8 C26 H26C 109.5
H26A C26 H26C 109.5
H26B C26 H26C 109.5
O5 C27 C14 123.7(2)
O5 C27 H27 118.2
C14 C27 H27 118.2
O4 C28 O3 120.6(2)
O4 C28 C17 129.8(2)
O3 C28 C17 109.52(18)
C20 C29 H29A 109.5
C20 C29 H29B 109.5
H29A C29 H29B 109.5
C20 C29 H29C 109.5
H29A C29 H29C 109.5
H29B C29 H29C 109.5
C20 C30 H30A 109.5
C20 C30 H30B 109.5
H30A C30 H30B 109.5
C20 C30 H30C 109.5
H30A C30 H30C 109.5
H30B C30 H30C 109.5
C32 C31 C40 113.90(17)
C32 C31 H31A 108.8
C40 C31 H31A 108.8
C32 C31 H31B 108.8
C40 C31 H31B 108.8
H31A C31 H31B 107.7
C33 C32 C31 114.20(17)
C33 C32 H32A 108.7
C31 C32 H32A 108.7
C33 C32 H32B 108.7
C31 C32 H32B 108.7
H32A C32 H32B 107.6
O6 C33 C32 122.40(19)
O6 C33 C34 121.72(19)
C32 C33 C34 115.72(18)
C33 C34 C54 109.62(18)
C33 C34 C53 104.90(17)
C54 C34 C53 108.28(17)
C33 C34 C35 110.20(17)
C54 C34 C35 115.13(17)
C53 C34 C35 108.18(17)
C36 C35 C40 112.09(16)
C36 C35 C34 112.83(16)
C40 C35 C34 114.22(17)
C36 C35 H35 105.6
C40 C35 H35 105.6
C34 C35 H35 105.6
C35 C36 C37 111.09(17)
C35 C36 H36A 109.4
C37 C36 H36A 109.4
C35 C36 H36B 109.4
C37 C36 H36B 109.4
H36A C36 H36B 108.0
C36 C37 C38 112.67(17)
C36 C37 H37A 109.1
C38 C37 H37A 109.1
C36 C37 H37B 109.1
C38 C37 H37B 109.1
H37A C37 H37B 107.8
C56 C38 C37 108.07(17)
C56 C38 C39 112.67(17)
C37 C38 C39 107.11(16)
C56 C38 C44 110.11(16)
C37 C38 C44 109.66(16)
C39 C38 C44 109.14(16)
C41 C39 C38 110.99(16)
C41 C39 C40 112.64(16)
C38 C39 C40 117.86(16)
C41 C39 H39 104.6
C38 C39 H39 104.6
C40 C39 H39 104.6
C35 C40 C31 108.78(16)
C35 C40 C55 112.50(17)
C31 C40 C55 106.38(17)
C35 C40 C39 107.96(16)
C31 C40 C39 106.22(16)
C55 C40 C39 114.67(17)
C42 C41 C39 109.93(17)
C42 C41 H41A 109.7
C39 C41 H41A 109.7
C42 C41 H41B 109.7
C39 C41 H41B 109.7
H41A C41 H41B 108.2
O7 C42 C41 111.71(17)
O7 C42 C43 107.19(16)
C41 C42 C43 112.14(17)
O7 C42 H42 108.6
C41 C42 H42 108.6
C43 C42 H42 108.6
O8 C43 C42 103.83(15)
O8 C43 C48 99.81(15)
C42 C43 C48 113.37(17)
O8 C43 C44 106.62(15)
C42 C43 C44 116.33(16)
C48 C43 C44 114.52(16)
C57 C44 C45 108.53(17)
C57 C44 C43 108.65(16)
C45 C44 C43 107.88(16)
C57 C44 C38 106.63(16)
C45 C44 C38 112.72(16)
C43 C44 C38 112.32(16)
C46 C45 C44 113.91(17)
C46 C45 H45A 108.8
C44 C45 H45A 108.8
C46 C45 H45B 108.8
C44 C45 H45B 108.8
H45A C45 H45B 107.7
C45 C46 C47 112.33(17)
C45 C46 H46A 109.1
C47 C46 H46A 109.1
C45 C46 H46B 109.1
C47 C46 H46B 109.1
H46A C46 H46B 107.9
C58 C47 C52 115.53(18)
C58 C47 C48 99.88(17)
C52 C47 C48 110.73(17)
C58 C47 C46 106.30(17)
C52 C47 C46 113.94(18)
C48 C47 C46 109.46(17)
C49 C48 C47 112.42(17)
C49 C48 C43 125.55(17)
C47 C48 C43 100.01(16)
C49 C48 H48 105.8
C47 C48 H48 105.8
C43 C48 H48 105.8
C48 C49 C50 110.19(18)
C48 C49 H49A 109.6
C50 C49 H49A 109.6
C48 C49 H49B 109.6
C50 C49 H49B 109.6
H49A C49 H49B 108.1
C60 C50 C59 109.1(2)
C60 C50 C51 110.8(2)
C59 C50 C51 108.13(19)
C60 C50 C49 110.14(19)
C59 C50 C49 108.05(19)
C51 C50 C49 110.47(18)
C52 C51 C50 115.50(18)
C52 C51 H51A 108.4
C50 C51 H51A 108.4
C52 C51 H51B 108.4
C50 C51 H51B 108.4
H51A C51 H51B 107.5
C47 C52 C51 110.08(19)
C47 C52 H52A 109.6
C51 C52 H52A 109.6
C47 C52 H52B 109.6
C51 C52 H52B 109.6
H52A C52 H52B 108.2
C34 C53 H53A 109.5
C34 C53 H53B 109.5
H53A C53 H53B 109.5
C34 C53 H53C 109.5
H53A C53 H53C 109.5
H53B C53 H53C 109.5
C34 C54 H54A 109.5
C34 C54 H54B 109.5
H54A C54 H54B 109.5
C34 C54 H54C 109.5
H54A C54 H54C 109.5
H54B C54 H54C 109.5
C40 C55 H55A 109.5
C40 C55 H55B 109.5
H55A C55 H55B 109.5
C40 C55 H55C 109.5
H55A C55 H55C 109.5
H55B C55 H55C 109.5
C38 C56 H56A 109.5
C38 C56 H56B 109.5
H56A C56 H56B 109.5
C38 C56 H56C 109.5
H56A C56 H56C 109.5
H56B C56 H56C 109.5
O10 C57 C44 123.6(2)
O10 C57 H57 118.2
C44 C57 H57 118.2
O9 C58 O8 120.8(2)
O9 C58 C47 130.4(2)
O8 C58 C47 108.69(17)
C50 C59 H59A 109.5
C50 C59 H59B 109.5
H59A C59 H59B 109.5
C50 C59 H59C 109.5
H59A C59 H59C 109.5
H59B C59 H59C 109.5
C50 C60 H60A 109.5
C50 C60 H60B 109.5
H60A C60 H60B 109.5
C50 C60 H60C 109.5
H60A C60 H60C 109.5
H60B C60 H60C 109.5

loop_
_geom_bond_atom_site_label_1
_geom_bond_atom_site_label_2
_geom_bond_distance
O1 C3 1.218(3)
O2 C12 1.429(2)
O2 H2 0.86(3)
O3 C28 1.356(3)
O3 C13 1.486(2)
O4 C28 1.213(3)
O5 C27 1.210(3)
O6 C33 1.223(3)
O7 C42 1.438(2)
O7 H7 0.90(3)
O8 C58 1.375(3)
O8 C43 1.484(2)
O9 C58 1.204(3)
O10 C57 1.214(3)
C1 C2 1.539(3)
C1 C10 1.549(3)
C1 H1A 0.9900
C1 H1B 0.9900
C2 C3 1.507(4)
C2 H2A 0.9900
C2 H2B 0.9900
C3 C4 1.534(4)
C4 C24 1.544(3)
C4 C23 1.544(3)
C4 C5 1.567(3)
C5 C6 1.531(3)
C5 C10 1.553(3)
C5 H5 1.0000
C6 C7 1.532(3)
C6 H6A 0.9900
C6 H6B 0.9900
C7 C8 1.544(3)
C7 H7A 0.9900
C7 H7B 0.9900
C8 C26 1.547(3)
C8 C9 1.571(3)
C8 C14 1.614(3)
C9 C11 1.538(3)
C9 C10 1.574(3)
C9 H9 1.0000
C10 C25 1.544(3)
C11 C12 1.529(3)
C11 H11A 0.9900
C11 H11B 0.9900
C12 C13 1.525(3)
C12 H12 1.0000
C13 C18 1.550(3)
C13 C14 1.568(3)
C14 C27 1.541(3)
C14 C15 1.553(3)
C15 C16 1.541(3)
C15 H15A 0.9900
C15 H15B 0.9900
C16 C17 1.550(3)
C16 H16A 0.9900
C16 H16B 0.9900
C17 C28 1.502(3)
C17 C22 1.528(3)
C17 C18 1.534(3)
C18 C19 1.526(3)
C18 H18 1.0000
C19 C20 1.555(3)
C19 H19A 0.9900
C19 H19B 0.9900
C20 C29 1.529(3)
C20 C30 1.531(3)
C20 C21 1.547(3)
C21 C22 1.536(3)
C21 H21A 0.9900
C21 H21B 0.9900
C22 H22A 0.9900
C22 H22B 0.9900
C23 H23A 0.9800
C23 H23B 0.9800
C23 H23C 0.9800
C24 H24A 0.9800
C24 H24B 0.9800
C24 H24C 0.9800
C25 H25A 0.9800
C25 H25B 0.9800
C25 H25C 0.9800
C26 H26A 0.9800
C26 H26B 0.9800
C26 H26C 0.9800
C27 H27 0.9500
C29 H29A 0.9800
C29 H29B 0.9800
C29 H29C 0.9800
C30 H30A 0.9800
C30 H30B 0.9800
C30 H30C 0.9800
C31 C32 1.545(3)
C31 C40 1.548(3)
C31 H31A 0.9900
C31 H31B 0.9900
C32 C33 1.504(3)
C32 H32A 0.9900
C32 H32B 0.9900
C33 C34 1.526(3)
C34 C54 1.542(3)
C34 C53 1.550(3)
C34 C35 1.570(3)
C35 C36 1.532(3)
C35 C40 1.547(3)
C35 H35 1.0000
C36 C37 1.534(3)
C36 H36A 0.9900
C36 H36B 0.9900
C37 C38 1.544(3)
C37 H37A 0.9900
C37 H37B 0.9900
C38 C56 1.539(3)
C38 C39 1.565(3)
C38 C44 1.613(3)
C39 C41 1.533(3)
C39 C40 1.573(3)
C39 H39 1.0000
C40 C55 1.551(3)
C41 C42 1.517(3)
C41 H41A 0.9900
C41 H41B 0.9900
C42 C43 1.519(3)
C42 H42 1.0000
C43 C48 1.546(3)
C43 C44 1.574(3)
C44 C57 1.536(3)
C44 C45 1.550(3)
C45 C46 1.547(3)
C45 H45A 0.9900
C45 H45B 0.9900
C46 C47 1.551(3)
C46 H46A 0.9900
C46 H46B 0.9900
C47 C58 1.508(3)
C47 C52 1.531(3)
C47 C48 1.538(3)
C48 C49 1.528(3)
C48 H48 1.0000
C49 C50 1.555(3)
C49 H49A 0.9900
C49 H49B 0.9900
C50 C60 1.530(3)
C50 C59 1.532(3)
C50 C51 1.548(3)
C51 C52 1.539(3)
C51 H51A 0.9900
C51 H51B 0.9900
C52 H52A 0.9900
C52 H52B 0.9900
C53 H53A 0.9800
C53 H53B 0.9800
C53 H53C 0.9800
C54 H54A 0.9800
C54 H54B 0.9800
C54 H54C 0.9800
C55 H55A 0.9800
C55 H55B 0.9800
C55 H55C 0.9800
C56 H56A 0.9800
C56 H56B 0.9800
C56 H56C 0.9800
C57 H57 0.9500
C59 H59A 0.9800
C59 H59B 0.9800
C59 H59C 0.9800
C60 H60A 0.9800
C60 H60B 0.9800
C60 H60C 0.9800

loop_
_geom_hbond_atom_site_label_D
_geom_hbond_atom_site_label_H
_geom_hbond_atom_site_label_A
_geom_hbond_site_symmetry_A
_geom_hbond_distance_DH
_geom_hbond_distance_HA
_geom_hbond_distance_DA
_geom_hbond_angle_DHA
_geom_hbond_publ_flag
O2 H2 O4 2_455 0.86(3) 1.94(3) 2.782(2) 167(3) yes
O7 H7 O6 3_745 0.90(3) 1.91(3) 2.803(2) 172(2) yes

loop_
_geom_torsion_atom_site_label_1
_geom_torsion_atom_site_label_2
_geom_torsion_atom_site_label_3
_geom_torsion_atom_site_label_4
_geom_torsion
C10 C1 C2 C3 -52.1(3)
C1 C2 C3 O1 -136.9(2)
C1 C2 C3 C4 46.1(3)
O1 C3 C4 C24 -94.2(3)
C2 C3 C4 C24 82.8(2)
O1 C3 C4 C23 22.1(3)
C2 C3 C4 C23 -161.0(2)
O1 C3 C4 C5 141.2(2)
C2 C3 C4 C5 -41.8(3)
C3 C4 C5 C6 179.02(18)
C24 C4 C5 C6 58.4(3)
C23 C4 C5 C6 -62.3(3)
C3 C4 C5 C10 47.4(3)
C24 C4 C5 C10 -73.3(3)
C23 C4 C5 C10 166.0(2)
C10 C5 C6 C7 -64.5(2)
C4 C5 C6 C7 160.22(19)
C5 C6 C7 C8 59.5(3)
C6 C7 C8 C26 72.8(2)
C6 C7 C8 C9 -49.3(2)
C6 C7 C8 C14 -166.96(18)
C7 C8 C9 C11 -179.94(17)
C26 C8 C9 C11 61.2(2)
C14 C8 C9 C11 -61.8(2)
C7 C8 C9 C10 47.7(2)
C26 C8 C9 C10 -71.2(2)
C14 C8 C9 C10 165.84(16)
C2 C1 C10 C25 -70.1(2)
C2 C1 C10 C5 53.8(2)
C2 C1 C10 C9 167.77(18)
C6 C5 C10 C25 -67.3(2)
C4 C5 C10 C25 65.6(3)
C6 C5 C10 C1 173.35(17)
C4 C5 C10 C1 -53.7(2)
C6 C5 C10 C9 58.8(2)
C4 C5 C10 C9 -168.26(19)
C11 C9 C10 C25 -55.1(2)
C8 C9 C10 C25 74.7(2)
C11 C9 C10 C1 63.4(2)
C8 C9 C10 C1 -166.82(17)
C11 C9 C10 C5 177.79(17)
C8 C9 C10 C5 -52.4(2)
C8 C9 C11 C12 66.6(2)
C10 C9 C11 C12 -159.71(17)
C9 C11 C12 O2 62.9(2)
C9 C11 C12 C13 -56.5(2)
C28 O3 C13 C12 -143.36(17)
C28 O3 C13 C18 -25.91(19)
C28 O3 C13 C14 93.46(18)
O2 C12 C13 O3 165.17(14)
C11 C12 C13 O3 -72.09(19)
O2 C12 C13 C18 57.5(2)
C11 C12 C13 C18 -179.75(16)
O2 C12 C13 C14 -78.1(2)
C11 C12 C13 C14 44.7(2)
O3 C13 C14 C27 -167.75(15)
C12 C13 C14 C27 76.7(2)
C18 C13 C14 C27 -58.4(2)
O3 C13 C14 C15 -50.5(2)
C12 C13 C14 C15 -166.03(17)
C18 C13 C14 C15 58.9(2)
O3 C13 C14 C8 73.90(19)
C12 C13 C14 C8 -41.7(2)
C18 C13 C14 C8 -176.77(16)
C7 C8 C14 C27 48.9(2)
C26 C8 C14 C27 166.90(17)
C9 C8 C14 C27 -69.2(2)
C7 C8 C14 C15 -70.6(2)
C26 C8 C14 C15 47.4(2)
C9 C8 C14 C15 171.30(17)
C7 C8 C14 C13 167.30(17)
C26 C8 C14 C13 -74.7(2)
C9 C8 C14 C13 49.2(2)
C27 C14 C15 C16 73.7(2)
C13 C14 C15 C16 -42.8(2)
C8 C14 C15 C16 -167.52(18)
C14 C15 C16 C17 45.9(3)
C15 C16 C17 C28 45.8(2)
C15 C16 C17 C22 173.74(19)
C15 C16 C17 C18 -60.6(2)
C28 C17 C18 C19 179.91(17)
C22 C17 C18 C19 58.6(2)
C16 C17 C18 C19 -68.2(2)
C28 C17 C18 C13 -44.32(19)
C22 C17 C18 C13 -165.60(18)
C16 C17 C18 C13 67.5(2)
O3 C13 C18 C19 170.07(18)
C12 C13 C18 C19 -79.5(2)
C14 C13 C18 C19 56.8(3)
O3 C13 C18 C17 43.22(18)
C12 C13 C18 C17 153.66(17)
C14 C13 C18 C17 -70.1(2)
C17 C18 C19 C20 -56.9(2)
C13 C18 C19 C20 -178.49(19)
C18 C19 C20 C29 171.52(17)
C18 C19 C20 C30 -70.0(2)
C18 C19 C20 C21 53.2(2)
C29 C20 C21 C22 -170.98(19)
C30 C20 C21 C22 70.1(2)
C19 C20 C21 C22 -53.3(3)
C28 C17 C22 C21 -166.31(19)
C18 C17 C22 C21 -54.9(3)
C16 C17 C22 C21 70.0(2)
C20 C21 C22 C17 53.7(3)
C15 C14 C27 O5 17.2(3)
C13 C14 C27 O5 134.0(2)
C8 C14 C27 O5 -104.4(2)
C13 O3 C28 O4 179.0(2)
C13 O3 C28 C17 -2.9(2)
C22 C17 C28 O4 -32.7(3)
C18 C17 C28 O4 -151.5(2)
C16 C17 C28 O4 94.4(3)
C22 C17 C28 O3 149.32(19)
C18 C17 C28 O3 30.6(2)
C16 C17 C28 O3 -83.6(2)
C40 C31 C32 C33 20.7(3)
C31 C32 C33 O6 129.2(2)
C31 C32 C33 C34 -55.3(3)
O6 C33 C34 C54 -29.2(3)
C32 C33 C34 C54 155.27(18)
O6 C33 C34 C53 86.9(2)
C32 C33 C34 C53 -88.7(2)
O6 C33 C34 C35 -156.9(2)
C32 C33 C34 C35 27.6(2)
C33 C34 C35 C36 160.31(17)
C54 C34 C35 C36 35.7(3)
C53 C34 C35 C36 -85.5(2)
C33 C34 C35 C40 30.8(2)
C54 C34 C35 C40 -93.8(2)
C53 C34 C35 C40 144.92(18)
C40 C35 C36 C37 -59.4(2)
C34 C35 C36 C37 169.95(18)
C35 C36 C37 C38 60.4(2)
C36 C37 C38 C56 68.0(2)
C36 C37 C38 C39 -53.6(2)
C36 C37 C38 C44 -171.93(17)
C56 C38 C39 C41 64.3(2)
C37 C38 C39 C41 -176.96(16)
C44 C38 C39 C41 -58.3(2)
C56 C38 C39 C40 -67.7(2)
C37 C38 C39 C40 51.0(2)
C44 C38 C39 C40 169.70(16)
C36 C35 C40 C31 167.31(17)
C34 C35 C40 C31 -62.8(2)
C36 C35 C40 C55 -75.1(2)
C34 C35 C40 C55 54.8(2)
C36 C35 C40 C39 52.4(2)
C34 C35 C40 C39 -177.64(16)
C32 C31 C40 C35 34.5(2)
C32 C31 C40 C55 -86.9(2)
C32 C31 C40 C39 150.53(18)
C41 C39 C40 C35 177.88(17)
C38 C39 C40 C35 -50.9(2)
C41 C39 C40 C31 61.3(2)
C38 C39 C40 C31 -167.41(17)
C41 C39 C40 C55 -55.8(2)
C38 C39 C40 C55 75.4(2)
C38 C39 C41 C42 65.1(2)
C40 C39 C41 C42 -160.27(17)
C39 C41 C42 O7 62.6(2)
C39 C41 C42 C43 -57.8(2)
C58 O8 C43 C42 -145.75(16)
C58 O8 C43 C48 -28.54(19)
C58 O8 C43 C44 90.88(18)
O7 C42 C43 O8 167.71(15)
C41 C42 C43 O8 -69.34(19)
O7 C42 C43 C48 60.4(2)
C41 C42 C43 C48 -176.65(16)
O7 C42 C43 C44 -75.5(2)
C41 C42 C43 C44 47.4(2)
O8 C43 C44 C57 -168.79(15)
C42 C43 C44 C57 76.0(2)
C48 C43 C44 C57 -59.4(2)
O8 C43 C44 C45 -51.3(2)
C42 C43 C44 C45 -166.53(17)
C48 C43 C44 C45 58.0(2)
O8 C43 C44 C38 73.51(19)
C42 C43 C44 C38 -41.7(2)
C48 C43 C44 C38 -177.12(16)
C56 C38 C44 C57 162.64(17)
C37 C38 C44 C57 43.8(2)
C39 C38 C44 C57 -73.20(19)
C56 C38 C44 C45 43.7(2)
C37 C38 C44 C45 -75.1(2)
C39 C38 C44 C45 167.81(17)
C56 C38 C44 C43 -78.5(2)
C37 C38 C44 C43 162.75(16)
C39 C38 C44 C43 45.7(2)
C57 C44 C45 C46 74.7(2)
C43 C44 C45 C46 -42.9(2)
C38 C44 C45 C46 -167.45(17)
C44 C45 C46 C47 46.9(2)
C45 C46 C47 C58 45.5(2)
C45 C46 C47 C52 173.92(19)
C45 C46 C47 C48 -61.5(2)
C58 C47 C48 C49 -178.29(17)
C52 C47 C48 C49 59.5(2)
C46 C47 C48 C49 -67.0(2)
C58 C47 C48 C43 -42.94(18)
C52 C47 C48 C43 -165.19(17)
C46 C47 C48 C43 68.39(19)
O8 C43 C48 C49 170.64(19)
C42 C43 C48 C49 -79.6(2)
C44 C43 C48 C49 57.2(3)
O8 C43 C48 C47 43.61(17)
C42 C43 C48 C47 153.42(16)
C44 C43 C48 C47 -69.8(2)
C47 C48 C49 C50 -58.1(2)
C43 C48 C49 C50 -179.81(19)
C48 C49 C50 C60 -70.7(2)
C48 C49 C50 C59 170.21(19)
C48 C49 C50 C51 52.1(2)
C60 C50 C51 C52 71.6(2)
C59 C50 C51 C52 -168.9(2)
C49 C50 C51 C52 -50.8(3)
C58 C47 C52 C51 -166.46(19)
C48 C47 C52 C51 -53.9(2)
C46 C47 C52 C51 70.0(2)
C50 C51 C52 C47 51.6(3)
C45 C44 C57 O10 11.7(3)
C43 C44 C57 O10 128.7(2)
C38 C44 C57 O10 -110.0(2)
C43 O8 C58 O9 -177.56(19)
C43 O8 C58 C47 1.0(2)
C52 C47 C58 O9 -35.7(3)
C48 C47 C58 O9 -154.5(2)
C46 C47 C58 O9 91.7(3)
C52 C47 C58 O8 145.88(18)
C48 C47 C58 O8 27.1(2)
C46 C47 C58 O8 -86.7(2)

loop_
_cod_related_entry_id
_cod_related_entry_database
_cod_related_entry_code
1 ChemSpider 30657784
